data_7133991
loop_
_publ_author_name
'Zhang, Zhilai'
'Xu, Yu'
'Peng, Menglin'
'Song, Siyu'
'Wei, Yuanzheng'
'Hu, Huimin'
'Wang, Xiuju'
'Yu, Fuchao'

_publ_section_title
;
 Pd(II)-catalyzed regioselective ring opening/[3+2] annulation reaction of
 enaminones with cyclopropenones: divergent synthesis of
 &#x3b3;-butenolides and &#x3b3;-lactams.
;
_journal_issue 100
_journal_name_full 'Chemical communications (Cambridge, England)'
_journal_page_first 14968
_journal_page_last 14971
_journal_paper_doi 10.1039/d4cc05895j
_journal_volume 60
_journal_year 2024
_chemical_formula_moiety 'C25 H20 O3'
_chemical_formula_sum 'C25 H20 O3'
_chemical_formula_weight 368.41
_space_group_crystal_system monoclinic
_space_group_IT_number 14
_space_group_name_Hall '-P 2ybc'
_space_group_name_H-M_alt 'P 1 21/c 1'
_atom_sites_solution_hydrogens geom
_atom_sites_solution_primary dual
_audit_creation_date 2024-06-27
_audit_creation_method
;
Olex2 1.5
(compiled 2024.02.16 svn.r378c4104 for OlexSys, GUI svn.r6928)
;
_audit_update_record
;
2024-08-16 deposited with the CCDC.	2024-11-20 downloaded from the CCDC.
;
_cell_angle_alpha 90
_cell_angle_beta 90.829(2)
_cell_angle_gamma 90
_cell_formula_units_Z 4
_cell_length_a 10.2274(4)
_cell_length_b 13.5230(5)
_cell_length_c 14.2522(7)
_cell_measurement_reflns_used 9954
_cell_measurement_temperature 300.00
_cell_measurement_theta_max 28.18
_cell_measurement_theta_min 2.50
_cell_volume 1970.95(14)
_computing_cell_refinement 'SAINT V8.40B (?, 2016)'
_computing_data_reduction 'SAINT V8.40B (?, 2016)'
_computing_molecular_graphics 'Olex2 1.5 (Dolomanov et al., 2009)'
_computing_publication_material 'Olex2 1.5 (Dolomanov et al., 2009)'
_computing_structure_refinement 'SHELXL 2019/2 (Sheldrick, 2015)'
_computing_structure_solution 'SHELXT 2018/2 (Sheldrick, 2018)'
_diffrn_ambient_temperature 300.00
_diffrn_measured_fraction_theta_full 1.000
_diffrn_measured_fraction_theta_max 0.999
_diffrn_measurement_device_type 'Bruker APEX-II CCD'
_diffrn_measurement_method '\f and \w scans'
_diffrn_radiation_type MoK\a
_diffrn_radiation_wavelength 0.71073
_diffrn_reflns_av_R_equivalents 0.0726
_diffrn_reflns_av_unetI/netI 0.0307
_diffrn_reflns_Laue_measured_fraction_full 1.000
_diffrn_reflns_Laue_measured_fraction_max 0.999
_diffrn_reflns_limit_h_max 13
_diffrn_reflns_limit_h_min -13
_diffrn_reflns_limit_k_max 18
_diffrn_reflns_limit_k_min -18
_diffrn_reflns_limit_l_max 19
_diffrn_reflns_limit_l_min -18
_diffrn_reflns_number 53825
_diffrn_reflns_point_group_measured_fraction_full 1.000
_diffrn_reflns_point_group_measured_fraction_max 0.999
_diffrn_reflns_theta_full 25.242
_diffrn_reflns_theta_max 28.302
_diffrn_reflns_theta_min 1.991
_diffrn_source_current 1.4
_diffrn_source_power 0.07
_diffrn_source_voltage 50.0
_diffrn_standards_number 0
_exptl_absorpt_coefficient_mu 0.081
_exptl_absorpt_correction_T_max 0.7457
_exptl_absorpt_correction_T_min 0.6940
_exptl_absorpt_correction_type multi-scan
_exptl_absorpt_process_details
;
SADABS-2016/2 (Bruker,2016/2) was used for absorption correction.
wR2(int) was 0.1165 before and 0.0645 after correction.
The Ratio of minimum to maximum transmission is 0.9307.
The \l/2 correction factor is Not present.
;
_exptl_crystal_density_diffrn 1.242
_exptl_crystal_description block
_exptl_crystal_F_000 776
_exptl_crystal_size_max 0.2
_exptl_crystal_size_mid 0.15
_exptl_crystal_size_min 0.1
_refine_diff_density_max 0.183
_refine_diff_density_min -0.204
_refine_diff_density_rms 0.040
_refine_ls_extinction_method none
_refine_ls_goodness_of_fit_ref 1.056
_refine_ls_hydrogen_treatment constr
_refine_ls_matrix_type full
_refine_ls_number_parameters 254
_refine_ls_number_reflns 4901
_refine_ls_number_restraints 0
_refine_ls_restrained_S_all 1.056
_refine_ls_R_factor_all 0.0612
_refine_ls_R_factor_gt 0.0438
_refine_ls_shift/su_max 0.001
_refine_ls_shift/su_mean 0.000
_refine_ls_structure_factor_coef Fsqd
_refine_ls_weighting_details 'w=1/[\s^2^(Fo^2^)+(0.0623P)^2^+0.3160P] where P=(Fo^2^+2Fc^2^)/3'
_refine_ls_weighting_scheme calc
_refine_ls_wR_factor_gt 0.1161
_refine_ls_wR_factor_ref 0.1303
_reflns_Friedel_coverage 0.000
_reflns_number_gt 3684
_reflns_number_total 4901
_reflns_threshold_expression 'I > 2\s(I)'
_cod_data_source_file d4cc05895j2.cif
_cod_data_source_block mo_240626zzl_0m
_cod_depositor_comments 'Adding full bibliography for 7133991--7133993.cif.'
_cod_database_code 7133991
_shelx_shelxl_version_number 2019/2
_shelx_space_group_comment
;
The symmetry employed for this shelxl refinement is uniquely defined
by the following loop, which should always be used as a source of
symmetry information in preference to the above space-group names.
They are only intended as comments.
;
_shelx_estimated_absorpt_t_max 0.992
_shelx_estimated_absorpt_t_min 0.984
_olex2_refinement_description
;
1. Fixed Uiso
 At 1.2 times of:
  All C(H) groups, All C(H,H) groups
 At 1.5 times of:
  All C(H,H,H) groups
2.a Secondary CH2 refined with riding coordinates:
 C14(H14A,H14B)
2.b Aromatic/amide H refined with riding coordinates:
 C18(H18), C9(H9), C3(H3), C13(H13), C24(H24), C22(H22), C19(H19), C2(H2),
 C12(H12), C10(H10), C11(H11), C20(H20), C25(H25), C1(H1), C21(H21)
2.c Idealised Me refined as rotating group:
 C16(H16A,H16B,H16C)
;
_olex2_submission_special_instructions 'No special instructions were received'

loop_
_space_group_symop_operation_xyz
'x, y, z'
'-x, y+1/2, -z+1/2'
'-x, -y, -z'
'x, -y-1/2, z-1/2'

loop_
_atom_site_label
_atom_site_type_symbol
_atom_site_fract_x
_atom_site_fract_y
_atom_site_fract_z
_atom_site_U_iso_or_equiv
_atom_site_adp_type
_atom_site_occupancy
_atom_site_site_symmetry_order
_atom_site_calc_flag
_atom_site_refinement_flags_posn
_atom_site_refinement_flags_adp
_atom_site_refinement_flags_occupancy
_atom_site_disorder_assembly
_atom_site_disorder_group
O2 O 0.93391(8) 0.36098(6) 0.42163(6) 0.0425(2) Uani 1 1 d . . . . .
O1 O 1.06703(9) 0.24271(8) 0.36949(8) 0.0585(3) Uani 1 1 d . . . . .
O3 O 0.84195(13) 0.24766(8) 0.63166(9) 0.0735(3) Uani 1 1 d . . . . .
C6 C 0.74247(11) 0.26737(8) 0.42765(8) 0.0353(2) Uani 1 1 d . . . . .
C5 C 0.83675(11) 0.20925(9) 0.39424(8) 0.0366(3) Uani 1 1 d . . . . .
C7 C 0.79707(11) 0.36985(8) 0.44721(8) 0.0372(3) Uani 1 1 d . . . . .
C4 C 0.83064(12) 0.10604(9) 0.36070(9) 0.0401(3) Uani 1 1 d . . . . .
C17 C 0.60572(11) 0.24055(9) 0.44852(9) 0.0384(3) Uani 1 1 d . . . . .
C23 C 0.95936(11) 0.26710(9) 0.39216(9) 0.0413(3) Uani 1 1 d . . . . .
C8 C 0.73476(11) 0.44785(9) 0.38358(9) 0.0390(3) Uani 1 1 d . . . . .
C14 C 0.79511(14) 0.39733(9) 0.55177(9) 0.0454(3) Uani 1 1 d . . . . .
H14A H 0.825696 0.464772 0.559513 0.055 Uiso 1 1 calc R U . . .
H14B H 0.705919 0.394190 0.573811 0.055 Uiso 1 1 calc R U . . .
C18 C 0.49957(12) 0.29022(10) 0.40905(10) 0.0476(3) Uani 1 1 d . . . . .
H18 H 0.513575 0.342984 0.368568 0.057 Uiso 1 1 calc R U . . .
C15 C 0.88041(14) 0.32877(10) 0.61081(9) 0.0483(3) Uani 1 1 d . . . . .
C9 C 0.65825(14) 0.52362(10) 0.41726(11) 0.0509(3) Uani 1 1 d . . . . .
H9 H 0.642900 0.528084 0.481283 0.061 Uiso 1 1 calc R U . . .
C3 C 0.72706(14) 0.07482(10) 0.30417(10) 0.0494(3) Uani 1 1 d . . . . .
H3 H 0.660265 0.118756 0.288543 0.059 Uiso 1 1 calc R U . . .
C13 C 0.75429(14) 0.44118(11) 0.28738(10) 0.0520(3) Uani 1 1 d . . . . .
H13 H 0.803603 0.389534 0.263297 0.062 Uiso 1 1 calc R U . . .
C24 C 0.92952(15) 0.03944(11) 0.38303(11) 0.0542(3) Uani 1 1 d . . . . .
H24 H 0.999938 0.059239 0.420533 0.065 Uiso 1 1 calc R U . . .
C22 C 0.58210(15) 0.16235(11) 0.50849(12) 0.0587(4) Uani 1 1 d . . . . .
H22 H 0.651873 0.128183 0.535677 0.070 Uiso 1 1 calc R U . . .
C19 C 0.37328(14) 0.26189(12) 0.42944(12) 0.0597(4) Uani 1 1 d . . . . .
H19 H 0.302937 0.295683 0.402575 0.072 Uiso 1 1 calc R U . . .
C2 C 0.72249(18) -0.02135(12) 0.27086(12) 0.0644(4) Uani 1 1 d . . . . .
H2 H 0.652724 -0.041635 0.232963 0.077 Uiso 1 1 calc R U . . .
C12 C 0.70072(17) 0.51092(13) 0.22767(11) 0.0650(4) Uani 1 1 d . . . . .
H12 H 0.715178 0.506648 0.163524 0.078 Uiso 1 1 calc R U . . .
C10 C 0.60403(16) 0.59313(12) 0.35682(13) 0.0637(4) Uani 1 1 d . . . . .
H10 H 0.552804 0.643983 0.380345 0.076 Uiso 1 1 calc R U . . .
C11 C 0.62588(17) 0.58694(13) 0.26244(13) 0.0676(4) Uani 1 1 d . . . . .
H11 H 0.590269 0.633948 0.221878 0.081 Uiso 1 1 calc R U . . .
C20 C 0.35113(15) 0.18454(13) 0.48883(13) 0.0675(5) Uani 1 1 d . . . . .
H20 H 0.266015 0.165772 0.502478 0.081 Uiso 1 1 calc R U . . .
C25 C 0.92314(19) -0.05696(12) 0.34926(13) 0.0691(5) Uani 1 1 d . . . . .
H25 H 0.989290 -0.101515 0.364703 0.083 Uiso 1 1 calc R U . . .
C1 C 0.8205(2) -0.08688(11) 0.29355(13) 0.0706(5) Uani 1 1 d . . . . .
H1 H 0.817193 -0.151424 0.271107 0.085 Uiso 1 1 calc R U . . .
C21 C 0.45509(18) 0.13468(14) 0.52823(14) 0.0731(5) Uani 1 1 d . . . . .
H21 H 0.440118 0.081901 0.568509 0.088 Uiso 1 1 calc R U . . .
C16 C 1.01082(17) 0.36526(15) 0.64107(13) 0.0731(5) Uani 1 1 d . . . . .
H16A H 1.051293 0.317708 0.682210 0.110 Uiso 1 1 calc R U . . .
H16B H 1.001322 0.426968 0.673576 0.110 Uiso 1 1 calc R U . . .
H16C H 1.064400 0.374776 0.587065 0.110 Uiso 1 1 calc R U . . .

loop_
_atom_site_aniso_label
_atom_site_aniso_U_11
_atom_site_aniso_U_22
_atom_site_aniso_U_33
_atom_site_aniso_U_23
_atom_site_aniso_U_13
_atom_site_aniso_U_12
O2 0.0326(4) 0.0443(5) 0.0508(5) -0.0013(4) 0.0021(3) -0.0059(3)
O1 0.0293(4) 0.0685(7) 0.0779(7) -0.0014(5) 0.0071(4) 0.0031(4)
O3 0.0853(9) 0.0535(6) 0.0811(8) 0.0186(6) -0.0158(6) -0.0119(6)
C6 0.0319(5) 0.0348(5) 0.0392(6) 0.0013(4) 0.0014(4) -0.0003(4)
C5 0.0307(5) 0.0398(6) 0.0394(6) 0.0005(5) 0.0012(4) 0.0017(4)
C7 0.0327(5) 0.0370(6) 0.0420(6) -0.0008(5) 0.0029(5) -0.0018(4)
C4 0.0416(6) 0.0378(6) 0.0410(6) 0.0005(5) 0.0074(5) 0.0034(5)
C17 0.0315(5) 0.0373(6) 0.0464(7) -0.0055(5) 0.0060(5) -0.0023(4)
C23 0.0322(6) 0.0480(7) 0.0436(7) 0.0018(5) 0.0005(5) 0.0013(5)
C8 0.0377(6) 0.0357(6) 0.0436(6) 0.0011(5) -0.0001(5) -0.0056(5)
C14 0.0527(7) 0.0413(6) 0.0422(7) -0.0036(5) 0.0006(5) -0.0004(5)
C18 0.0357(6) 0.0484(7) 0.0586(8) -0.0035(6) -0.0010(5) -0.0014(5)
C15 0.0560(8) 0.0481(7) 0.0407(7) 0.0004(5) -0.0013(6) -0.0034(6)
C9 0.0529(8) 0.0463(7) 0.0537(8) -0.0013(6) 0.0021(6) 0.0066(6)
C3 0.0498(7) 0.0453(7) 0.0532(8) -0.0042(6) 0.0009(6) -0.0002(6)
C13 0.0565(8) 0.0529(8) 0.0467(7) 0.0016(6) 0.0027(6) 0.0020(6)
C24 0.0534(8) 0.0509(7) 0.0585(8) 0.0033(6) 0.0038(6) 0.0148(6)
C22 0.0475(8) 0.0536(8) 0.0755(10) 0.0152(7) 0.0107(7) -0.0022(6)
C19 0.0330(6) 0.0676(9) 0.0785(11) -0.0132(8) -0.0004(6) -0.0026(6)
C2 0.0797(11) 0.0529(8) 0.0608(9) -0.0131(7) 0.0038(8) -0.0117(8)
C12 0.0699(10) 0.0777(11) 0.0473(8) 0.0130(7) -0.0039(7) 0.0005(8)
C10 0.0609(9) 0.0510(8) 0.0790(11) 0.0035(7) -0.0049(8) 0.0148(7)
C11 0.0650(10) 0.0649(10) 0.0726(11) 0.0212(8) -0.0121(8) 0.0049(8)
C20 0.0401(7) 0.0778(11) 0.0851(12) -0.0151(9) 0.0173(7) -0.0155(7)
C25 0.0815(11) 0.0459(8) 0.0804(12) 0.0050(8) 0.0195(9) 0.0229(8)
C1 0.1000(14) 0.0417(8) 0.0707(11) -0.0095(7) 0.0223(10) 0.0018(8)
C21 0.0631(10) 0.0683(10) 0.0886(13) 0.0144(9) 0.0239(9) -0.0172(8)
C16 0.0629(10) 0.0876(12) 0.0682(11) 0.0135(9) -0.0164(8) -0.0131(9)

loop_
_atom_type_symbol
_atom_type_description
_atom_type_scat_dispersion_real
_atom_type_scat_dispersion_imag
_atom_type_scat_source
C C 0.0033 0.0016 'International Tables Vol C Tables 4.2.6.8 and 6.1.1.4'
H H 0.0000 0.0000 'International Tables Vol C Tables 4.2.6.8 and 6.1.1.4'
O O 0.0106 0.0060 'International Tables Vol C Tables 4.2.6.8 and 6.1.1.4'

loop_
_geom_angle_atom_site_label_1
_geom_angle_atom_site_label_2
_geom_angle_atom_site_label_3
_geom_angle
_geom_angle_site_symmetry_1
_geom_angle_site_symmetry_3
_geom_angle_publ_flag
C23 O2 C7 110.01(9) . . ?
C5 C6 C7 109.67(10) . . ?
C5 C6 C17 128.05(11) . . ?
C17 C6 C7 122.22(10) . . ?
C6 C5 C4 130.07(11) . . ?
C6 C5 C23 108.20(11) . . ?
C4 C5 C23 121.71(10) . . ?
O2 C7 C6 103.36(9) . . ?
O2 C7 C8 107.64(9) . . ?
O2 C7 C14 106.79(9) . . ?
C6 C7 C8 111.88(9) . . ?
C6 C7 C14 112.89(10) . . ?
C8 C7 C14 113.48(10) . . ?
C3 C4 C5 120.27(11) . . ?
C3 C4 C24 118.91(12) . . ?
C24 C4 C5 120.80(12) . . ?
C18 C17 C6 122.40(11) . . ?
C22 C17 C6 119.06(12) . . ?
C22 C17 C18 118.53(12) . . ?
O2 C23 C5 108.70(10) . . ?
O1 C23 O2 121.31(12) . . ?
O1 C23 C5 129.98(12) . . ?
C9 C8 C7 122.76(11) . . ?
C9 C8 C13 118.77(12) . . ?
C13 C8 C7 118.46(11) . . ?
C7 C14 H14A 109.2 . . ?
C7 C14 H14B 109.2 . . ?
H14A C14 H14B 107.9 . . ?
C15 C14 C7 111.98(10) . . ?
C15 C14 H14A 109.2 . . ?
C15 C14 H14B 109.2 . . ?
C17 C18 H18 119.7 . . ?
C19 C18 C17 120.55(14) . . ?
C19 C18 H18 119.7 . . ?
O3 C15 C14 120.38(13) . . ?
O3 C15 C16 121.86(14) . . ?
C16 C15 C14 117.76(13) . . ?
C8 C9 H9 119.6 . . ?
C8 C9 C10 120.76(14) . . ?
C10 C9 H9 119.6 . . ?
C4 C3 H3 119.8 . . ?
C2 C3 C4 120.43(14) . . ?
C2 C3 H3 119.8 . . ?
C8 C13 H13 119.9 . . ?
C12 C13 C8 120.17(14) . . ?
C12 C13 H13 119.9 . . ?
C4 C24 H24 120.0 . . ?
C4 C24 C25 119.90(15) . . ?
C25 C24 H24 120.0 . . ?
C17 C22 H22 119.8 . . ?
C17 C22 C21 120.33(15) . . ?
C21 C22 H22 119.8 . . ?
C18 C19 H19 119.8 . . ?
C20 C19 C18 120.40(15) . . ?
C20 C19 H19 119.8 . . ?
C3 C2 H2 119.9 . . ?
C1 C2 C3 120.28(16) . . ?
C1 C2 H2 119.9 . . ?
C13 C12 H12 119.8 . . ?
C11 C12 C13 120.41(15) . . ?
C11 C12 H12 119.8 . . ?
C9 C10 H10 120.0 . . ?
C11 C10 C9 119.99(15) . . ?
C11 C10 H10 120.0 . . ?
C12 C11 H11 120.1 . . ?
C10 C11 C12 119.88(14) . . ?
C10 C11 H11 120.1 . . ?
C19 C20 H20 120.2 . . ?
C19 C20 C21 119.68(14) . . ?
C21 C20 H20 120.2 . . ?
C24 C25 H25 119.7 . . ?
C1 C25 C24 120.66(15) . . ?
C1 C25 H25 119.7 . . ?
C2 C1 H1 120.1 . . ?
C25 C1 C2 119.81(14) . . ?
C25 C1 H1 120.1 . . ?
C22 C21 H21 119.7 . . ?
C20 C21 C22 120.51(16) . . ?
C20 C21 H21 119.7 . . ?
C15 C16 H16A 109.5 . . ?
C15 C16 H16B 109.5 . . ?
C15 C16 H16C 109.5 . . ?
H16A C16 H16B 109.5 . . ?
H16A C16 H16C 109.5 . . ?
H16B C16 H16C 109.5 . . ?

loop_
_geom_bond_atom_site_label_1
_geom_bond_atom_site_label_2
_geom_bond_distance
_geom_bond_site_symmetry_2
_geom_bond_publ_flag
O2 C7 1.4563(14) . ?
O2 C23 1.3635(15) . ?
O1 C23 1.1983(15) . ?
O3 C15 1.2040(17) . ?
C6 C5 1.3370(16) . ?
C6 C7 1.5184(16) . ?
C6 C17 1.4792(16) . ?
C5 C4 1.4763(17) . ?
C5 C23 1.4787(16) . ?
C7 C8 1.5246(16) . ?
C7 C14 1.5362(17) . ?
C4 C3 1.3874(19) . ?
C4 C24 1.3877(18) . ?
C17 C18 1.3887(18) . ?
C17 C22 1.3831(19) . ?
C8 C9 1.3797(18) . ?
C8 C13 1.3913(19) . ?
C14 H14A 0.9700 . ?
C14 H14B 0.9700 . ?
C14 C15 1.5190(19) . ?
C18 H18 0.9300 . ?
C18 C19 1.3822(19) . ?
C15 C16 1.480(2) . ?
C9 H9 0.9300 . ?
C9 C10 1.385(2) . ?
C3 H3 0.9300 . ?
C3 C2 1.385(2) . ?
C13 H13 0.9300 . ?
C13 C12 1.379(2) . ?
C24 H24 0.9300 . ?
C24 C25 1.391(2) . ?
C22 H22 0.9300 . ?
C22 C21 1.385(2) . ?
C19 H19 0.9300 . ?
C19 C20 1.367(2) . ?
C2 H2 0.9300 . ?
C2 C1 1.373(3) . ?
C12 H12 0.9300 . ?
C12 C11 1.378(2) . ?
C10 H10 0.9300 . ?
C10 C11 1.369(3) . ?
C11 H11 0.9300 . ?
C20 H20 0.9300 . ?
C20 C21 1.372(3) . ?
C25 H25 0.9300 . ?
C25 C1 1.368(3) . ?
C1 H1 0.9300 . ?
C21 H21 0.9300 . ?
C16 H16A 0.9600 . ?
C16 H16B 0.9600 . ?
C16 H16C 0.9600 . ?

loop_
_geom_torsion_atom_site_label_1
_geom_torsion_atom_site_label_2
_geom_torsion_atom_site_label_3
_geom_torsion_atom_site_label_4
_geom_torsion
_geom_torsion_site_symmetry_1
_geom_torsion_site_symmetry_2
_geom_torsion_site_symmetry_3
_geom_torsion_site_symmetry_4
_geom_torsion_publ_flag
O2 C7 C8 C9 -132.00(12) . . . . ?
O2 C7 C8 C13 49.09(14) . . . . ?
O2 C7 C14 C15 -50.39(13) . . . . ?
C6 C5 C4 C3 42.5(2) . . . . ?
C6 C5 C4 C24 -139.14(14) . . . . ?
C6 C5 C23 O2 -2.22(14) . . . . ?
C6 C5 C23 O1 177.96(14) . . . . ?
C6 C7 C8 C9 115.10(13) . . . . ?
C6 C7 C8 C13 -63.81(14) . . . . ?
C6 C7 C14 C15 62.53(14) . . . . ?
C6 C17 C18 C19 179.10(12) . . . . ?
C6 C17 C22 C21 -179.07(15) . . . . ?
C5 C6 C7 O2 -0.71(13) . . . . ?
C5 C6 C7 C8 114.82(11) . . . . ?
C5 C6 C7 C14 -115.71(12) . . . . ?
C5 C6 C17 C18 -124.17(14) . . . . ?
C5 C6 C17 C22 54.92(19) . . . . ?
C5 C4 C3 C2 178.56(13) . . . . ?
C5 C4 C24 C25 -178.78(13) . . . . ?
C7 O2 C23 O1 -178.41(12) . . . . ?
C7 O2 C23 C5 1.75(13) . . . . ?
C7 C6 C5 C4 -176.55(12) . . . . ?
C7 C6 C5 C23 1.74(13) . . . . ?
C7 C6 C17 C18 58.86(17) . . . . ?
C7 C6 C17 C22 -122.05(14) . . . . ?
C7 C8 C9 C10 179.73(13) . . . . ?
C7 C8 C13 C12 -179.29(13) . . . . ?
C7 C14 C15 O3 -78.37(17) . . . . ?
C7 C14 C15 C16 101.57(15) . . . . ?
C4 C5 C23 O2 176.25(11) . . . . ?
C4 C5 C23 O1 -3.6(2) . . . . ?
C4 C3 C2 C1 0.1(2) . . . . ?
C4 C24 C25 C1 0.4(2) . . . . ?
C17 C6 C5 C4 6.2(2) . . . . ?
C17 C6 C5 C23 -175.54(11) . . . . ?
C17 C6 C7 O2 176.76(10) . . . . ?
C17 C6 C7 C8 -67.71(14) . . . . ?
C17 C6 C7 C14 61.76(14) . . . . ?
C17 C18 C19 C20 0.0(2) . . . . ?
C17 C22 C21 C20 -0.2(3) . . . . ?
C23 O2 C7 C6 -0.71(12) . . . . ?
C23 O2 C7 C8 -119.23(10) . . . . ?
C23 O2 C7 C14 118.59(10) . . . . ?
C23 C5 C4 C3 -135.61(13) . . . . ?
C23 C5 C4 C24 42.77(18) . . . . ?
C8 C7 C14 C15 -168.83(10) . . . . ?
C8 C9 C10 C11 0.2(2) . . . . ?
C8 C13 C12 C11 -1.0(2) . . . . ?
C14 C7 C8 C9 -14.06(16) . . . . ?
C14 C7 C8 C13 167.03(11) . . . . ?
C18 C17 C22 C21 0.1(2) . . . . ?
C18 C19 C20 C21 -0.1(3) . . . . ?
C9 C8 C13 C12 1.8(2) . . . . ?
C9 C10 C11 C12 0.7(3) . . . . ?
C3 C4 C24 C25 -0.4(2) . . . . ?
C3 C2 C1 C25 0.0(3) . . . . ?
C13 C8 C9 C10 -1.4(2) . . . . ?
C13 C12 C11 C10 -0.3(3) . . . . ?
C24 C4 C3 C2 0.2(2) . . . . ?
C24 C25 C1 C2 -0.2(3) . . . . ?
C22 C17 C18 C19 0.0(2) . . . . ?
C19 C20 C21 C22 0.2(3) . . . . ?
